data_1570930
loop_
_publ_author_name
'Geng, Hui-Qing'
'Zhao, Yan-Hua'
'Yang, Peng'
'Wu, Xiao-Feng'

_publ_section_title
;
 Copper-catalyzed carbonylative multi-component borylamidation of alkenes
 for synthesizing &#x3b3;-boryl amides with CO as both methylene and
 carbonyl sources.
;
_journal_issue 11
_journal_name_full 'Chemical science'
_journal_page_first 3996
_journal_page_last 4004
_journal_paper_doi 10.1039/d4sc00156g
_journal_volume 15
_journal_year 2024
_chemical_formula_sum 'C23 H30 B N O3'
_chemical_formula_weight 379.29
_space_group_crystal_system triclinic
_space_group_IT_number 2
_space_group_name_Hall '-P 1'
_space_group_name_H-M_alt 'P -1'
_atom_sites_solution_hydrogens mixed
_audit_creation_method SHELXL-2019/1
_audit_update_record
;
2023-07-20 deposited with the CCDC.	2024-02-05 downloaded from the CCDC.
;
_cell_angle_alpha 85.336(2)
_cell_angle_beta 85.800(2)
_cell_angle_gamma 78.852(2)
_cell_formula_units_Z 8
_cell_length_a 13.6717(12)
_cell_length_b 16.5727(14)
_cell_length_c 19.6345(17)
_cell_measurement_reflns_used 9834
_cell_measurement_temperature 110(2)
_cell_measurement_theta_max 28.74
_cell_measurement_theta_min 2.39
_cell_volume 4342.8(6)
_computing_cell_refinement 'SAINT (Bruker, 2013)'
_computing_data_collection 'APEX2 (Bruker, 2014)'
_computing_data_reduction SAINT
_computing_structure_refinement 'SHELXL-2019/1 (Sheldrick, 2015)'
_computing_structure_solution 'SHELXS-97 (Sheldrick, 2008)'
_diffrn_ambient_temperature 110(2)
_diffrn_detector_area_resol_mean 8.3333
_diffrn_measured_fraction_theta_full 1.000
_diffrn_measured_fraction_theta_max 1.000
_diffrn_measurement_device_type 'Bruker APEX-II CCD'
_diffrn_measurement_method '\f and \w scans'
_diffrn_radiation_type MoK\a
_diffrn_radiation_wavelength 0.71073
_diffrn_reflns_av_R_equivalents 0.0378
_diffrn_reflns_av_unetI/netI 0.0263
_diffrn_reflns_Laue_measured_fraction_full 1.000
_diffrn_reflns_Laue_measured_fraction_max 1.000
_diffrn_reflns_limit_h_max 18
_diffrn_reflns_limit_h_min -18
_diffrn_reflns_limit_k_max 21
_diffrn_reflns_limit_k_min -21
_diffrn_reflns_limit_l_max 25
_diffrn_reflns_limit_l_min -25
_diffrn_reflns_number 140929
_diffrn_reflns_point_group_measured_fraction_full 1.000
_diffrn_reflns_point_group_measured_fraction_max 1.000
_diffrn_reflns_theta_full 25.242
_diffrn_reflns_theta_max 28.000
_diffrn_reflns_theta_min 1.042
_diffrn_source 'fine-focus sealed tube'
_exptl_absorpt_coefficient_mu 0.075
_exptl_absorpt_correction_T_max 0.984
_exptl_absorpt_correction_T_min 0.982
_exptl_absorpt_correction_type multi-scan
_exptl_absorpt_process_details 'SADABS (Bruker, 2014)'
_exptl_crystal_colour colourless
_exptl_crystal_density_diffrn 1.160
_exptl_crystal_description block
_exptl_crystal_F_000 1632
_exptl_crystal_size_max 0.24
_exptl_crystal_size_mid 0.24
_exptl_crystal_size_min 0.22
_refine_diff_density_max 1.425
_refine_diff_density_min -0.373
_refine_diff_density_rms 0.052
_refine_ls_extinction_method none
_refine_ls_goodness_of_fit_ref 1.025
_refine_ls_hydrogen_treatment mixed
_refine_ls_matrix_type full
_refine_ls_number_parameters 1105
_refine_ls_number_reflns 20961
_refine_ls_number_restraints 205
_refine_ls_restrained_S_all 1.034
_refine_ls_R_factor_all 0.0746
_refine_ls_R_factor_gt 0.0561
_refine_ls_shift/su_max 0.001
_refine_ls_shift/su_mean 0.000
_refine_ls_structure_factor_coef Fsqd
_refine_ls_weighting_details 'w=1/[\s^2^(Fo^2^)+(0.0715P)^2^+2.9044P] where P=(Fo^2^+2Fc^2^)/3'
_refine_ls_weighting_scheme calc
_refine_ls_wR_factor_gt 0.1413
_refine_ls_wR_factor_ref 0.1572
_reflns_Friedel_coverage 0.000
_reflns_number_gt 16120
_reflns_number_total 20961
_reflns_threshold_expression 'I > 2\s(I)'
_cod_data_source_file d4sc00156g2.cif
_cod_data_source_block AX2568
_cod_depositor_comments 'Adding full bibliography for 1570930.cif.'
_cod_original_cell_volume 4342.8(7)
_cod_database_code 1570930
_shelx_shelxl_version_number 2019/1
_shelx_space_group_comment
;
The symmetry employed for this shelxl refinement is uniquely defined
by the following loop, which should always be used as a source of
symmetry information in preference to the above space-group names.
They are only intended as comments.
;

loop_
_space_group_symop_operation_xyz
'x, y, z'
'-x, -y, -z'

loop_
_atom_site_label
_atom_site_type_symbol
_atom_site_fract_x
_atom_site_fract_y
_atom_site_fract_z
_atom_site_U_iso_or_equiv
_atom_site_adp_type
_atom_site_occupancy
_atom_site_site_symmetry_order
_atom_site_calc_flag
_atom_site_refinement_flags_posn
_atom_site_refinement_flags_adp
_atom_site_refinement_flags_occupancy
_atom_site_disorder_assembly
_atom_site_disorder_group
B1 B 0.18999(13) 0.37544(11) 0.18518(9) 0.0213(3) Uani 1 1 d . . . . .
B2 B 0.17139(14) 0.83575(11) 0.33047(9) 0.0228(3) Uani 1 1 d . . . . .
B3 B 0.79826(13) 0.33338(11) 0.44138(9) 0.0227(3) Uani 1 1 d . . . . .
C1 C 0.52005(11) 0.28836(9) 0.17059(8) 0.0201(3) Uani 1 1 d . . . . .
C2 C 0.41268(11) 0.31701(10) 0.19469(8) 0.0216(3) Uani 1 1 d . . . . .
H2B H 0.386581 0.370300 0.169761 0.026 Uiso 1 1 calc R U . . .
H2C H 0.409617 0.326498 0.243996 0.026 Uiso 1 1 calc R U . . .
C3 C 0.34509(11) 0.25515(9) 0.18392(8) 0.0201(3) Uani 1 1 d . . . . .
H3B H 0.340728 0.252318 0.133584 0.024 Uiso 1 1 calc R U . . .
C4 C 0.23960(11) 0.28719(10) 0.21519(8) 0.0216(3) Uani 1 1 d . . . . .
H4B H 0.245570 0.290983 0.265237 0.026 Uiso 1 1 calc R U . . .
C5 C 0.16667(13) 0.22871(11) 0.20819(11) 0.0323(4) Uani 1 1 d . . . . .
H5A H 0.154150 0.227505 0.159809 0.048 Uiso 1 1 calc R U . . .
H5B H 0.103599 0.248294 0.234012 0.048 Uiso 1 1 calc R U . . .
H5C H 0.195815 0.173085 0.226300 0.048 Uiso 1 1 calc R U . . .
C6 C 0.69127(11) 0.25113(9) 0.20879(8) 0.0201(3) Uani 1 1 d . . . . .
C7 C 0.73356(13) 0.18508(11) 0.17037(9) 0.0273(3) Uani 1 1 d . . . . .
H7 H 0.692306 0.155033 0.149871 0.033 Uiso 1 1 calc R U . . .
C8 C 0.83704(14) 0.16339(12) 0.16221(9) 0.0320(4) Uani 1 1 d . . . . .
H8 H 0.866323 0.118475 0.135702 0.038 Uiso 1 1 calc R U . . .
C9 C 0.89795(13) 0.20644(12) 0.19226(9) 0.0305(4) Uani 1 1 d . . . . .
H9 H 0.968532 0.191215 0.186313 0.037 Uiso 1 1 calc R U . . .
C10 C 0.85520(13) 0.27182(11) 0.23102(9) 0.0272(3) Uani 1 1 d . . . . .
H10 H 0.896501 0.301115 0.252301 0.033 Uiso 1 1 calc R U . . .
C11 C 0.75219(12) 0.29451(10) 0.23877(8) 0.0233(3) Uani 1 1 d . . . . .
H11 H 0.723101 0.339972 0.264724 0.028 Uiso 1 1 calc R U . . .
C12 C 0.39172(11) 0.16976(9) 0.21378(8) 0.0214(3) Uani 1 1 d . . . . .
C13 C 0.40086(13) 0.15342(10) 0.28388(9) 0.0270(3) Uani 1 1 d . . . . .
H13 H 0.374457 0.195321 0.314060 0.032 Uiso 1 1 calc R U . . .
C14 C 0.44806(14) 0.07666(11) 0.31033(10) 0.0341(4) Uani 1 1 d . . . . .
H14 H 0.455061 0.066930 0.358235 0.041 Uiso 1 1 calc R U . . .
C15 C 0.48490(15) 0.01435(11) 0.26739(12) 0.0395(5) Uani 1 1 d . . . . .
H15 H 0.516264 -0.038388 0.285605 0.047 Uiso 1 1 calc R U . . .
C16 C 0.47567(17) 0.02951(12) 0.19783(12) 0.0445(5) Uani 1 1 d . . . . .
H16 H 0.500467 -0.013037 0.167930 0.053 Uiso 1 1 calc R U . . .
C17 C 0.43012(15) 0.10696(11) 0.17133(10) 0.0335(4) Uani 1 1 d . . . . .
H17 H 0.425262 0.116965 0.123248 0.040 Uiso 1 1 calc R U . . .
C18 C 0.15786(12) 0.49301(10) 0.11530(9) 0.0252(3) Uani 1 1 d . . . . .
C19 C 0.07128(14) 0.49146(11) 0.17089(9) 0.0311(4) Uani 1 1 d . . . . .
C20 C 0.23255(15) 0.54512(12) 0.13199(11) 0.0363(4) Uani 1 1 d . . . . .
H20A H 0.250794 0.531572 0.179478 0.055 Uiso 1 1 calc R U . . .
H20B H 0.202286 0.603688 0.126028 0.055 Uiso 1 1 calc R U . . .
H20C H 0.292515 0.533537 0.101169 0.055 Uiso 1 1 calc R U . . .
C21 C 0.12395(13) 0.51522(11) 0.04327(9) 0.0297(4) Uani 1 1 d . . . . .
H21A H 0.182420 0.515135 0.011249 0.045 Uiso 1 1 calc R U . . .
H21B H 0.081547 0.570172 0.041171 0.045 Uiso 1 1 calc R U . . .
H21C H 0.085953 0.474720 0.030810 0.045 Uiso 1 1 calc R U . . .
C22 C 0.0380(2) 0.57182(13) 0.20538(11) 0.0504(6) Uani 1 1 d . . . . .
H22A H -0.019936 0.567678 0.237062 0.076 Uiso 1 1 calc R U . . .
H22B H 0.019678 0.617026 0.170561 0.076 Uiso 1 1 calc R U . . .
H22C H 0.092668 0.582614 0.230757 0.076 Uiso 1 1 calc R U . . .
C23 C -0.01735(14) 0.46146(14) 0.14572(12) 0.0435(5) Uani 1 1 d . . . . .
H23A H 0.006563 0.411055 0.121827 0.065 Uiso 1 1 calc R U . . .
H23B H -0.053156 0.504120 0.114259 0.065 Uiso 1 1 calc R U . . .
H23C H -0.062475 0.449913 0.184867 0.065 Uiso 1 1 calc R U . . .
C24 C 0.50363(12) 0.78216(10) 0.32148(8) 0.0232(3) Uani 1 1 d . . . . .
C25 C 0.39553(12) 0.79506(10) 0.30366(8) 0.0234(3) Uani 1 1 d . . . . .
H25A H 0.393176 0.795005 0.253388 0.028 Uiso 1 1 calc R U . . .
H25B H 0.360878 0.849974 0.317417 0.028 Uiso 1 1 calc R U . . .
C26 C 0.33889(11) 0.72950(9) 0.33792(8) 0.0214(3) Uani 1 1 d . . . . .
H26 H 0.336815 0.733459 0.388577 0.026 Uiso 1 1 calc R U . . .
C27 C 0.23029(12) 0.74707(10) 0.31588(8) 0.0228(3) Uani 1 1 d . . . . .
H27 H 0.233120 0.742360 0.265291 0.027 Uiso 1 1 calc R U . . .
C28 C 0.16983(13) 0.68349(11) 0.34957(10) 0.0313(4) Uani 1 1 d . . . . .
H28A H 0.202457 0.628106 0.337395 0.047 Uiso 1 1 calc R U . . .
H28B H 0.102100 0.696059 0.333332 0.047 Uiso 1 1 calc R U . . .
H28C H 0.166488 0.685877 0.399413 0.047 Uiso 1 1 calc R U . . .
C29 C 0.67368(12) 0.78312(10) 0.26764(9) 0.0259(3) Uani 1 1 d . . . . .
C30 C 0.73120(14) 0.73878(12) 0.31882(11) 0.0368(4) Uani 1 1 d . . . . .
H30 H 0.701329 0.708274 0.354860 0.044 Uiso 1 1 calc R U . . .
C31 C 0.83322(15) 0.73973(14) 0.31652(12) 0.0440(5) Uani 1 1 d . . . . .
H31 H 0.872695 0.710174 0.351584 0.053 Uiso 1 1 calc R U . . .
C32 C 0.87751(14) 0.78313(14) 0.26386(11) 0.0400(5) Uani 1 1 d . . . . .
H32 H 0.947166 0.782927 0.262458 0.048 Uiso 1 1 calc R U . . .
C33 C 0.81984(15) 0.82687(14) 0.21321(10) 0.0383(4) Uani 1 1 d . . . . .
H33 H 0.850043 0.856788 0.176920 0.046 Uiso 1 1 calc R U . . .
C34 C 0.71816(14) 0.82728(12) 0.21512(9) 0.0309(4) Uani 1 1 d . . . . .
H34 H 0.678855 0.857862 0.180400 0.037 Uiso 1 1 calc R U . . .
C35 C 0.39211(12) 0.64312(10) 0.32219(8) 0.0229(3) Uani 1 1 d . . . . .
C36 C 0.41801(13) 0.58322(11) 0.37488(9) 0.0286(4) Uani 1 1 d . . . . .
H36 H 0.403750 0.596662 0.421138 0.034 Uiso 1 1 calc R U . . .
C37 C 0.46485(14) 0.50347(11) 0.36025(11) 0.0374(4) Uani 1 1 d . . . . .
H37 H 0.482176 0.462852 0.396555 0.045 Uiso 1 1 calc R U . . .
C38 C 0.48612(14) 0.48334(11) 0.29312(12) 0.0382(5) Uani 1 1 d . . . . .
H38 H 0.518160 0.429039 0.283292 0.046 Uiso 1 1 calc R U . . .
C39 C 0.46066(14) 0.54241(13) 0.24036(11) 0.0382(4) Uani 1 1 d . . . . .
H39 H 0.475072 0.528620 0.194203 0.046 Uiso 1 1 calc R U . . .
C40 C 0.41398(13) 0.62202(12) 0.25463(9) 0.0314(4) Uani 1 1 d . . . . .
H40 H 0.396839 0.662362 0.218090 0.038 Uiso 1 1 calc R U . . .
C41 C 0.13252(13) 0.96567(10) 0.36733(10) 0.0290(4) Uani 1 1 d . . . . .
C42 C 0.04063(13) 0.94390(11) 0.33481(9) 0.0284(4) Uani 1 1 d . . . . .
C43 C 0.19204(19) 1.01715(14) 0.31977(15) 0.0564(7) Uani 1 1 d . . . . .
H43A H 0.256831 1.016090 0.338480 0.085 Uiso 1 1 calc R U . . .
H43B H 0.155326 1.074110 0.315397 0.085 Uiso 1 1 calc R U . . .
H43C H 0.202527 0.994584 0.274633 0.085 Uiso 1 1 calc R U . . .
C44 C 0.11029(14) 1.00263(12) 0.43622(11) 0.0375(4) Uani 1 1 d . . . . .
H44A H 0.081290 0.964420 0.468751 0.056 Uiso 1 1 calc R U . . .
H44B H 0.062891 1.054984 0.431188 0.056 Uiso 1 1 calc R U . . .
H44C H 0.172319 1.012385 0.453251 0.056 Uiso 1 1 calc R U . . .
C45 C -0.01140(18) 1.00899(15) 0.28406(11) 0.0501(6) Uani 1 1 d . . . . .
H45A H 0.036711 1.021258 0.247025 0.075 Uiso 1 1 calc R U . . .
H45B H -0.039050 1.059244 0.307341 0.075 Uiso 1 1 calc R U . . .
H45C H -0.065525 0.988568 0.264983 0.075 Uiso 1 1 calc R U . . .
C46 C -0.03519(13) 0.91709(12) 0.38791(10) 0.0321(4) Uani 1 1 d . . . . .
H46A H -0.083433 0.893338 0.365224 0.048 Uiso 1 1 calc R U . . .
H46B H -0.070317 0.964935 0.411848 0.048 Uiso 1 1 calc R U . . .
H46C H -0.000785 0.875698 0.420957 0.048 Uiso 1 1 calc R U . . .
C47 C 0.50267(12) 0.27799(9) 0.42536(8) 0.0223(3) Uani 1 1 d . . . . .
C48 C 0.59919(12) 0.27537(11) 0.45893(8) 0.0256(3) Uani 1 1 d . . . . .
H48A H 0.593616 0.250044 0.506142 0.031 Uiso 1 1 calc R U . . .
H48B H 0.609126 0.332534 0.462058 0.031 Uiso 1 1 calc R U . . .
C49 C 0.69078(11) 0.22709(9) 0.42079(8) 0.0205(3) Uani 1 1 d . . . . .
H49 H 0.691980 0.251727 0.372596 0.025 Uiso 1 1 calc R U . . .
C50 C 0.78813(12) 0.23949(10) 0.45209(8) 0.0223(3) Uani 1 1 d . . . . .
H50 H 0.782240 0.224785 0.502439 0.027 Uiso 1 1 calc R U . . .
C51 C 0.88151(12) 0.18412(10) 0.42218(10) 0.0277(3) Uani 1 1 d . . . . .
H51A H 0.874074 0.126353 0.429424 0.042 Uiso 1 1 calc R U . . .
H51B H 0.940122 0.191878 0.444959 0.042 Uiso 1 1 calc R U . . .
H51C H 0.890125 0.198662 0.373017 0.042 Uiso 1 1 calc R U . . .
C52 C 0.32274(12) 0.27757(10) 0.45296(9) 0.0253(3) Uani 1 1 d . . . . .
C53 C 0.26326(16) 0.23230(13) 0.49350(12) 0.0453(5) Uani 1 1 d . . . . .
H53 H 0.290903 0.195801 0.529973 0.054 Uiso 1 1 calc R U . . .
C54 C 0.16316(17) 0.23993(16) 0.48115(15) 0.0587(7) Uani 1 1 d . . . . .
H54 H 0.122697 0.208322 0.509108 0.070 Uiso 1 1 calc R U . . .
C55 C 0.12194(15) 0.29302(13) 0.42864(12) 0.0422(5) Uani 1 1 d . . . . .
H55 H 0.053379 0.298015 0.420311 0.051 Uiso 1 1 calc R U . . .
C56 C 0.18073(13) 0.33855(12) 0.38852(9) 0.0314(4) Uani 1 1 d . . . . .
H56 H 0.152414 0.375453 0.352488 0.038 Uiso 1 1 calc R U . . .
C57 C 0.28162(12) 0.33128(11) 0.40004(8) 0.0263(3) Uani 1 1 d . . . . .
H57 H 0.321941 0.362837 0.371894 0.032 Uiso 1 1 calc R U . . .
C58 C 0.68340(9) 0.13589(5) 0.41759(5) 0.0241(3) Uani 1 1 d G . . . .
C59 C 0.70960(9) 0.10014(6) 0.35560(5) 0.0307(4) Uani 1 1 d G . . . .
H59 H 0.733490 0.131238 0.317357 0.037 Uiso 1 1 calc R U . . .
C60 C 0.70085(10) 0.01888(7) 0.34958(6) 0.0407(5) Uani 1 1 d G . . . .
H60 H 0.718758 -0.005555 0.307210 0.049 Uiso 1 1 calc R U . . .
C61 C 0.66590(11) -0.02663(5) 0.40554(7) 0.0488(6) Uani 1 1 d G . . . .
H61 H 0.659921 -0.082163 0.401419 0.059 Uiso 1 1 calc R U . . .
C62 C 0.63970(11) 0.00912(7) 0.46753(6) 0.0514(6) Uani 1 1 d G . . . .
H62 H 0.615815 -0.021978 0.505775 0.062 Uiso 1 1 calc R U . . .
C63 C 0.64845(10) 0.09038(7) 0.47356(5) 0.0380(4) Uani 1 1 d G . . . .
H63 H 0.630547 0.114815 0.515923 0.046 Uiso 1 1 calc R U . . .
C64 C 0.83964(14) 0.45216(11) 0.39006(9) 0.0297(4) Uani 1 1 d . . . . .
C65 C 0.78419(14) 0.46978(11) 0.46080(9) 0.0305(4) Uani 1 1 d . . . . .
C66 C 0.77231(16) 0.48092(12) 0.32983(9) 0.0346(4) Uani 1 1 d . . . . .
H66A H 0.805901 0.458277 0.287820 0.052 Uiso 1 1 calc R U . . .
H66B H 0.759150 0.541269 0.324123 0.052 Uiso 1 1 calc R U . . .
H66C H 0.709036 0.461514 0.339228 0.052 Uiso 1 1 calc R U . . .
C67 C 0.93754(14) 0.48351(12) 0.37785(10) 0.0344(4) Uani 1 1 d . . . . .
H67A H 0.981367 0.461118 0.414914 0.052 Uiso 1 1 calc R U . . .
H67B H 0.923974 0.543859 0.376729 0.052 Uiso 1 1 calc R U . . .
H67C H 0.970250 0.465731 0.334048 0.052 Uiso 1 1 calc R U . . .
C68 C 0.85506(16) 0.47703(12) 0.51547(10) 0.0363(4) Uani 1 1 d . . . . .
H68A H 0.819872 0.475151 0.560719 0.054 Uiso 1 1 calc R U . . .
H68B H 0.878588 0.529395 0.507132 0.054 Uiso 1 1 calc R U . . .
H68C H 0.912282 0.431215 0.513709 0.054 Uiso 1 1 calc R U . . .
C69 C 0.69601(15) 0.54251(11) 0.45891(11) 0.0373(4) Uani 1 1 d . . . . .
H69A H 0.648820 0.533399 0.426392 0.056 Uiso 1 1 calc R U . . .
H69B H 0.720433 0.593452 0.444514 0.056 Uiso 1 1 calc R U . . .
H69C H 0.662339 0.547237 0.504618 0.056 Uiso 1 1 calc R U . . .
C70 C 0.53085(12) 0.22934(9) 0.92934(8) 0.0212(3) Uani 1 1 d . . . . .
C71 C 0.43337(12) 0.22869(10) 0.97089(8) 0.0220(3) Uani 1 1 d . . . . .
H71A H 0.437892 0.250420 1.015824 0.026 Uiso 1 1 calc R U . . .
H71B H 0.423727 0.170969 0.979405 0.026 Uiso 1 1 calc R U . . .
C72 C 0.34186(11) 0.27951(9) 0.93661(8) 0.0201(3) Uani 1 1 d . . . . .
H72 H 0.338331 0.256809 0.891381 0.024 Uiso 1 1 calc R U . . .
C73 C 0.24569(12) 0.26862(9) 0.98087(8) 0.0216(3) Uani 1 1 d . . . . .
H73 H 0.248252 0.293248 1.025392 0.026 Uiso 1 1 calc R U . A 1
C74 C 0.15039(13) 0.31384(11) 0.94753(10) 0.0296(4) Uani 1 1 d . . . . .
H74A H 0.151659 0.372899 0.941076 0.044 Uiso 1 1 calc R U . . .
H74B H 0.091882 0.305420 0.977197 0.044 Uiso 1 1 calc R U . . .
H74C H 0.146788 0.292077 0.903030 0.044 Uiso 1 1 calc R U . . .
C75 C 0.70825(12) 0.23873(9) 0.94568(8) 0.0216(3) Uani 1 1 d . . . . .
C76 C 0.76823(13) 0.25788(10) 0.99423(9) 0.0261(3) Uani 1 1 d . . . . .
H76 H 0.738928 0.275944 1.037054 0.031 Uiso 1 1 calc R U . . .
C77 C 0.86993(13) 0.25075(11) 0.98043(9) 0.0299(4) Uani 1 1 d . . . . .
H77 H 0.910007 0.263915 1.013918 0.036 Uiso 1 1 calc R U . . .
C78 C 0.91429(13) 0.22450(11) 0.91805(9) 0.0287(4) Uani 1 1 d . . . . .
H78 H 0.984348 0.219151 0.908805 0.034 Uiso 1 1 calc R U . . .
C79 C 0.85436(13) 0.20624(11) 0.86946(9) 0.0280(3) Uani 1 1 d . . . . .
H79 H 0.883950 0.188565 0.826588 0.034 Uiso 1 1 calc R U . . .
C80 C 0.75171(13) 0.21339(10) 0.88254(8) 0.0247(3) Uani 1 1 d . . . . .
H80 H 0.711541 0.201105 0.848727 0.030 Uiso 1 1 calc R U . . .
C81 C 0.34882(11) 0.36993(9) 0.92337(8) 0.0201(3) Uani 1 1 d . . . . .
C82 C 0.31344(13) 0.41293(11) 0.86322(9) 0.0278(3) Uani 1 1 d . . . . .
H82 H 0.289850 0.384257 0.829761 0.033 Uiso 1 1 calc R U . . .
C83 C 0.31214(15) 0.49667(11) 0.85151(10) 0.0343(4) Uani 1 1 d . . . . .
H83 H 0.286379 0.524927 0.810682 0.041 Uiso 1 1 calc R U . . .
C84 C 0.34803(13) 0.53949(10) 0.89872(10) 0.0301(4) Uani 1 1 d . . . . .
H84 H 0.347369 0.596872 0.890482 0.036 Uiso 1 1 calc R U . . .
C85 C 0.38494(13) 0.49763(11) 0.95817(9) 0.0286(4) Uani 1 1 d . . . . .
H85 H 0.410694 0.526323 0.990605 0.034 Uiso 1 1 calc R U . . .
C86 C 0.38457(12) 0.41374(10) 0.97073(9) 0.0245(3) Uani 1 1 d . . . . .
H86 H 0.408987 0.386006 1.012113 0.029 Uiso 1 1 calc R U . . .
N1 N 0.58602(10) 0.27468(8) 0.22037(7) 0.0206(3) Uani 1 1 d . . . . .
H1A H 0.5544(14) 0.2838(11) 0.2627(10) 0.022(5) Uiso 1 1 d . . . . .
N2 N 0.56952(10) 0.78386(9) 0.26637(7) 0.0239(3) Uani 1 1 d . . . . .
H2A H 0.5386(17) 0.7908(14) 0.2252(12) 0.041(6) Uiso 1 1 d . . . . .
N3 N 0.42374(10) 0.26974(9) 0.46964(7) 0.0242(3) Uani 1 1 d . . . . .
H3A H 0.4437(16) 0.2546(13) 0.5139(11) 0.033(5) Uiso 1 1 d . . . . .
N4 N 0.60574(10) 0.24378(8) 0.96572(7) 0.0220(3) Uani 1 1 d . . . . .
H4A H 0.5840(14) 0.2523(12) 1.0114(10) 0.024(5) Uiso 1 1 d . . . . .
O1 O 0.54548(9) 0.27960(8) 0.10944(6) 0.0262(2) Uani 1 1 d . . . . .
O2 O 0.21045(8) 0.40683(7) 0.12031(6) 0.0240(2) Uani 1 1 d . . . . .
O3 O 0.11696(9) 0.42699(7) 0.22102(6) 0.0306(3) Uani 1 1 d . . . . .
O4 O 0.52823(10) 0.77409(8) 0.38101(6) 0.0328(3) Uani 1 1 d . . . . .
O5 O 0.19600(8) 0.88397(7) 0.37735(6) 0.0255(2) Uani 1 1 d . . . . .
O6 O 0.08644(9) 0.87107(8) 0.29824(6) 0.0311(3) Uani 1 1 d . . . . .
O7 O 0.49646(9) 0.29053(7) 0.36291(6) 0.0256(2) Uani 1 1 d . . . . .
O8 O 0.86318(9) 0.36179(7) 0.39312(7) 0.0318(3) Uani 1 1 d . . . . .
O9 O 0.74513(10) 0.39402(8) 0.47925(7) 0.0339(3) Uani 1 1 d . . . . .
O10 O 0.54032(9) 0.21459(8) 0.86832(6) 0.0278(3) Uani 1 1 d . . . . .
B4A B 0.240(2) 0.1744(6) 0.9974(5) 0.0223(10) Uani 0.675(3) 1 d D . P B 1
O11A O 0.2075(2) 0.14563(13) 1.05989(11) 0.0394(6) Uani 0.675(3) 1 d D U P B 1
O12A O 0.2605(2) 0.11513(12) 0.95209(10) 0.0387(6) Uani 0.675(3) 1 d D U P B 1
C87A C 0.1885(3) 0.0624(2) 1.05385(19) 0.0403(8) Uani 0.675(3) 1 d D U P B 1
C88A C 0.2568(3) 0.03517(18) 0.99076(18) 0.0357(7) Uani 0.675(3) 1 d D U P B 1
C89A C 0.0763(2) 0.0716(2) 1.0459(2) 0.0437(8) Uani 0.675(3) 1 d D U P B 1
H89A H 0.060009 0.017238 1.041709 0.066 Uiso 0.675(3) 1 calc R U P B 1
H89B H 0.039352 0.096150 1.086229 0.066 Uiso 0.675(3) 1 calc R U P B 1
H89C H 0.057614 0.107289 1.004847 0.066 Uiso 0.675(3) 1 calc R U P B 1
C90A C 0.2195(3) 0.01219(19) 1.12073(15) 0.0472(9) Uani 0.675(3) 1 d D U P B 1
H90A H 0.208050 -0.044177 1.119012 0.071 Uiso 0.675(3) 1 calc R U P B 1
H90B H 0.290433 0.010804 1.126310 0.071 Uiso 0.675(3) 1 calc R U P B 1
H90C H 0.179640 0.037931 1.159508 0.071 Uiso 0.675(3) 1 calc R U P B 1
C91A C 0.2100(4) -0.0160(2) 0.94514(19) 0.0569(11) Uani 0.675(3) 1 d D U P B 1
H91A H 0.206177 -0.069705 0.969007 0.085 Uiso 0.675(3) 1 calc R U P B 1
H91B H 0.142621 0.013087 0.934892 0.085 Uiso 0.675(3) 1 calc R U P B 1
H91C H 0.251131 -0.024155 0.902357 0.085 Uiso 0.675(3) 1 calc R U P B 1
C92A C 0.3614(2) -0.00562(17) 1.0078(2) 0.0431(8) Uani 0.675(3) 1 d D U P B 1
H92A H 0.359764 -0.058660 1.033480 0.065 Uiso 0.675(3) 1 calc R U P B 1
H92B H 0.403215 -0.014695 0.965446 0.065 Uiso 0.675(3) 1 calc R U P B 1
H92C H 0.389075 0.029976 1.035721 0.065 Uiso 0.675(3) 1 calc R U P B 1
B4B B 0.234(5) 0.1768(14) 0.9955(11) 0.0223(10) Uani 0.325(3) 1 d D . P B 2
O11B O 0.2706(4) 0.1283(2) 1.0510(2) 0.0300(10) Uani 0.325(3) 1 d D U P B 2
O12B O 0.1866(4) 0.1366(2) 0.9545(3) 0.0437(13) Uani 0.325(3) 1 d D U P B 2
C87B C 0.2329(5) 0.0510(3) 1.0487(3) 0.0440(17) Uani 0.325(3) 1 d D U P B 2
C88B C 0.2196(7) 0.0476(4) 0.9723(4) 0.064(2) Uani 0.325(3) 1 d D U P B 2
C89B C 0.1299(7) 0.0567(6) 1.0879(5) 0.072(2) Uani 0.325(3) 1 d D U P B 2
H89D H 0.106185 0.004849 1.085821 0.108 Uiso 0.325(3) 1 calc R U P B 2
H89E H 0.135990 0.066656 1.135787 0.108 Uiso 0.325(3) 1 calc R U P B 2
H89F H 0.082289 0.102147 1.066946 0.108 Uiso 0.325(3) 1 calc R U P B 2
C90B C 0.3069(7) -0.0177(4) 1.0841(5) 0.067(2) Uani 0.325(3) 1 d D U P B 2
H90D H 0.284039 -0.070109 1.083461 0.100 Uiso 0.325(3) 1 calc R U P B 2
H90E H 0.372804 -0.021783 1.059942 0.100 Uiso 0.325(3) 1 calc R U P B 2
H90F H 0.311308 -0.005189 1.131577 0.100 Uiso 0.325(3) 1 calc R U P B 2
C91B C 0.1349(8) 0.0082(5) 0.9534(5) 0.063(2) Uani 0.325(3) 1 d D U P B 2
H91D H 0.151508 -0.051568 0.963900 0.095 Uiso 0.325(3) 1 calc R U P B 2
H91E H 0.073507 0.030941 0.979786 0.095 Uiso 0.325(3) 1 calc R U P B 2
H91F H 0.124930 0.019642 0.904416 0.095 Uiso 0.325(3) 1 calc R U P B 2
C92B C 0.3187(7) 0.0055(6) 0.9379(5) 0.086(3) Uani 0.325(3) 1 d D U P B 2
H92D H 0.332590 -0.053010 0.953690 0.130 Uiso 0.325(3) 1 calc R U P B 2
H92E H 0.314129 0.010790 0.888143 0.130 Uiso 0.325(3) 1 calc R U P B 2
H92F H 0.372795 0.031835 0.950025 0.130 Uiso 0.325(3) 1 calc R U P B 2

loop_
_atom_site_aniso_label
_atom_site_aniso_U_11
_atom_site_aniso_U_22
_atom_site_aniso_U_33
_atom_site_aniso_U_23
_atom_site_aniso_U_13
_atom_site_aniso_U_12
B1 0.0190(8) 0.0233(8) 0.0218(8) 0.0001(7) -0.0046(6) -0.0034(6)
B2 0.0217(8) 0.0262(9) 0.0181(8) 0.0011(7) 0.0009(6) 0.0000(7)
B3 0.0206(8) 0.0241(8) 0.0239(9) -0.0031(7) -0.0034(7) -0.0045(7)
C1 0.0216(7) 0.0191(7) 0.0206(7) -0.0006(6) -0.0018(6) -0.0066(6)
C2 0.0202(7) 0.0215(7) 0.0231(8) -0.0003(6) -0.0024(6) -0.0036(6)
C3 0.0198(7) 0.0203(7) 0.0202(7) -0.0009(6) -0.0030(6) -0.0034(6)
C4 0.0189(7) 0.0232(7) 0.0219(7) 0.0021(6) -0.0028(6) -0.0033(6)
C5 0.0210(8) 0.0286(9) 0.0478(11) 0.0010(8) -0.0027(7) -0.0073(7)
C6 0.0193(7) 0.0213(7) 0.0190(7) 0.0020(6) -0.0017(6) -0.0027(6)
C7 0.0259(8) 0.0297(8) 0.0276(8) -0.0070(7) -0.0064(7) -0.0044(7)
C8 0.0285(9) 0.0352(9) 0.0313(9) -0.0124(7) -0.0028(7) 0.0013(7)
C9 0.0197(8) 0.0390(10) 0.0315(9) -0.0019(7) -0.0030(7) -0.0025(7)
C10 0.0248(8) 0.0297(8) 0.0292(9) 0.0016(7) -0.0072(7) -0.0096(7)
C11 0.0266(8) 0.0202(7) 0.0232(8) -0.0005(6) -0.0025(6) -0.0048(6)
C12 0.0175(7) 0.0202(7) 0.0273(8) -0.0022(6) -0.0042(6) -0.0045(6)
C13 0.0270(8) 0.0246(8) 0.0283(9) 0.0000(6) -0.0048(7) -0.0022(6)
C14 0.0334(10) 0.0317(9) 0.0366(10) 0.0082(8) -0.0115(8) -0.0051(7)
C15 0.0357(10) 0.0228(8) 0.0593(13) 0.0040(8) -0.0182(9) -0.0006(7)
C16 0.0477(12) 0.0255(9) 0.0577(13) -0.0157(9) -0.0137(10) 0.0083(8)
C17 0.0379(10) 0.0282(9) 0.0333(10) -0.0072(7) -0.0086(8) 0.0015(7)
C18 0.0252(8) 0.0223(8) 0.0259(8) 0.0012(6) -0.0030(6) 0.0006(6)
C19 0.0309(9) 0.0273(8) 0.0284(9) 0.0068(7) 0.0025(7) 0.0058(7)
C20 0.0407(11) 0.0293(9) 0.0413(11) 0.0029(8) -0.0109(8) -0.0112(8)
C21 0.0278(9) 0.0317(9) 0.0268(9) 0.0065(7) -0.0054(7) -0.0012(7)
C22 0.0679(15) 0.0323(10) 0.0379(11) 0.0020(8) 0.0131(10) 0.0152(10)
C23 0.0215(9) 0.0495(12) 0.0527(13) 0.0215(10) -0.0012(8) -0.0007(8)
C24 0.0261(8) 0.0205(7) 0.0221(8) -0.0015(6) -0.0002(6) -0.0023(6)
C25 0.0227(8) 0.0237(8) 0.0223(8) -0.0011(6) -0.0010(6) -0.0005(6)
C26 0.0207(7) 0.0221(7) 0.0198(7) -0.0021(6) 0.0002(6) -0.0001(6)
C27 0.0205(7) 0.0264(8) 0.0199(7) -0.0020(6) -0.0017(6) -0.0001(6)
C28 0.0259(9) 0.0305(9) 0.0370(10) 0.0013(7) -0.0021(7) -0.0059(7)
C29 0.0219(8) 0.0260(8) 0.0304(9) -0.0105(7) -0.0021(6) -0.0024(6)
C30 0.0276(9) 0.0346(10) 0.0456(11) 0.0045(8) -0.0052(8) -0.0015(7)
C31 0.0276(10) 0.0457(12) 0.0566(13) -0.0003(10) -0.0132(9) 0.0010(8)
C32 0.0239(9) 0.0506(12) 0.0483(12) -0.0167(10) -0.0023(8) -0.0085(8)
C33 0.0336(10) 0.0522(12) 0.0335(10) -0.0136(9) 0.0029(8) -0.0166(9)
C34 0.0303(9) 0.0389(10) 0.0254(8) -0.0085(7) -0.0016(7) -0.0086(7)
C35 0.0185(7) 0.0222(7) 0.0270(8) -0.0021(6) -0.0006(6) -0.0014(6)
C36 0.0271(8) 0.0262(8) 0.0312(9) -0.0003(7) -0.0030(7) -0.0015(7)
C37 0.0325(10) 0.0243(9) 0.0533(12) 0.0037(8) -0.0086(9) -0.0006(7)
C38 0.0257(9) 0.0249(9) 0.0642(14) -0.0161(9) -0.0027(9) 0.0005(7)
C39 0.0312(10) 0.0396(10) 0.0437(11) -0.0192(9) 0.0017(8) -0.0013(8)
C40 0.0294(9) 0.0331(9) 0.0291(9) -0.0061(7) 0.0003(7) 0.0014(7)
C41 0.0240(8) 0.0218(8) 0.0377(10) 0.0012(7) 0.0042(7) 0.0007(6)
C42 0.0258(8) 0.0295(9) 0.0242(8) -0.0005(7) -0.0013(6) 0.0081(7)
C43 0.0489(13) 0.0335(11) 0.0799(18) 0.0106(11) 0.0229(12) -0.0068(10)
C44 0.0279(9) 0.0330(10) 0.0514(12) -0.0160(9) -0.0050(8) 0.0013(7)
C45 0.0489(13) 0.0530(13) 0.0331(11) 0.0075(9) -0.0016(9) 0.0233(10)
C46 0.0230(8) 0.0369(10) 0.0363(10) -0.0094(8) 0.0012(7) -0.0034(7)
C47 0.0237(8) 0.0189(7) 0.0231(8) -0.0034(6) -0.0024(6) -0.0003(6)
C48 0.0224(8) 0.0313(8) 0.0229(8) -0.0071(6) -0.0025(6) -0.0018(6)
C49 0.0219(7) 0.0195(7) 0.0196(7) -0.0011(6) -0.0022(6) -0.0020(6)
C50 0.0224(8) 0.0216(7) 0.0229(8) -0.0015(6) -0.0018(6) -0.0040(6)
C51 0.0218(8) 0.0223(8) 0.0382(10) -0.0013(7) -0.0028(7) -0.0022(6)
C52 0.0227(8) 0.0252(8) 0.0280(8) -0.0050(6) -0.0027(6) -0.0025(6)
C53 0.0346(10) 0.0408(11) 0.0587(14) 0.0213(10) -0.0091(9) -0.0106(9)
C54 0.0357(12) 0.0556(14) 0.0859(19) 0.0250(13) -0.0067(12) -0.0226(10)
C55 0.0248(9) 0.0425(11) 0.0614(14) -0.0053(10) -0.0098(9) -0.0080(8)
C56 0.0261(9) 0.0396(10) 0.0265(9) -0.0100(7) -0.0049(7) 0.0031(7)
C57 0.0239(8) 0.0324(9) 0.0211(8) -0.0049(6) 0.0010(6) -0.0009(7)
C58 0.0206(7) 0.0198(7) 0.0316(9) 0.0022(6) -0.0083(6) -0.0025(6)
C59 0.0299(9) 0.0258(8) 0.0368(10) -0.0056(7) -0.0107(7) -0.0014(7)
C60 0.0413(11) 0.0266(9) 0.0554(13) -0.0100(9) -0.0213(10) 0.0006(8)
C61 0.0503(13) 0.0241(9) 0.0752(16) 0.0045(10) -0.0338(12) -0.0068(9)
C62 0.0552(14) 0.0395(11) 0.0624(15) 0.0237(11) -0.0190(11) -0.0215(10)
C63 0.0409(11) 0.0358(10) 0.0385(10) 0.0093(8) -0.0058(8) -0.0136(8)
C64 0.0335(9) 0.0247(8) 0.0316(9) -0.0030(7) -0.0035(7) -0.0061(7)
C65 0.0370(10) 0.0267(8) 0.0294(9) -0.0035(7) -0.0030(7) -0.0088(7)
C66 0.0487(11) 0.0318(9) 0.0257(9) -0.0011(7) -0.0107(8) -0.0107(8)
C67 0.0326(9) 0.0295(9) 0.0424(11) 0.0002(8) 0.0018(8) -0.0116(7)
C68 0.0525(12) 0.0334(9) 0.0273(9) -0.0024(7) -0.0133(8) -0.0146(9)
C69 0.0384(10) 0.0258(9) 0.0465(11) -0.0110(8) 0.0021(9) -0.0013(8)
C70 0.0225(7) 0.0185(7) 0.0214(7) 0.0008(6) -0.0013(6) -0.0014(6)
C71 0.0217(7) 0.0218(7) 0.0217(7) 0.0019(6) -0.0017(6) -0.0033(6)
C72 0.0213(7) 0.0197(7) 0.0197(7) 0.0002(6) -0.0030(6) -0.0047(6)
C73 0.0220(7) 0.0210(7) 0.0225(7) -0.0005(6) -0.0022(6) -0.0059(6)
C74 0.0217(8) 0.0279(8) 0.0388(10) 0.0023(7) -0.0033(7) -0.0050(7)
C75 0.0219(7) 0.0183(7) 0.0237(8) 0.0026(6) -0.0012(6) -0.0037(6)
C76 0.0286(8) 0.0275(8) 0.0230(8) -0.0024(6) 0.0008(6) -0.0081(7)
C77 0.0287(9) 0.0356(9) 0.0283(9) -0.0026(7) -0.0045(7) -0.0118(7)
C78 0.0218(8) 0.0328(9) 0.0317(9) 0.0010(7) 0.0005(7) -0.0080(7)
C79 0.0301(9) 0.0299(8) 0.0231(8) -0.0015(7) 0.0019(7) -0.0050(7)
C80 0.0270(8) 0.0245(8) 0.0225(8) 0.0009(6) -0.0039(6) -0.0049(6)
C81 0.0173(7) 0.0212(7) 0.0215(7) -0.0001(6) 0.0000(6) -0.0038(6)
C82 0.0330(9) 0.0271(8) 0.0243(8) 0.0030(6) -0.0051(7) -0.0091(7)
C83 0.0415(10) 0.0288(9) 0.0315(9) 0.0096(7) -0.0051(8) -0.0080(8)
C84 0.0289(9) 0.0200(8) 0.0399(10) 0.0023(7) 0.0055(7) -0.0059(6)
C85 0.0258(8) 0.0266(8) 0.0354(9) -0.0059(7) -0.0008(7) -0.0086(7)
C86 0.0235(8) 0.0241(8) 0.0263(8) -0.0007(6) -0.0053(6) -0.0049(6)
N1 0.0198(6) 0.0248(7) 0.0169(6) -0.0023(5) 0.0005(5) -0.0035(5)
N2 0.0213(7) 0.0275(7) 0.0227(7) -0.0025(5) -0.0017(5) -0.0032(5)
N3 0.0227(7) 0.0289(7) 0.0195(7) 0.0000(5) -0.0038(5) -0.0010(5)
N4 0.0230(7) 0.0250(7) 0.0176(6) -0.0014(5) 0.0001(5) -0.0039(5)
O1 0.0253(6) 0.0357(6) 0.0183(5) -0.0022(5) -0.0018(4) -0.0072(5)
O2 0.0238(6) 0.0226(5) 0.0230(6) 0.0007(4) -0.0017(4) 0.0012(4)
O3 0.0339(7) 0.0279(6) 0.0237(6) 0.0043(5) 0.0025(5) 0.0059(5)
O4 0.0322(7) 0.0452(8) 0.0213(6) -0.0001(5) -0.0045(5) -0.0074(6)
O5 0.0214(6) 0.0231(6) 0.0302(6) -0.0041(5) -0.0022(5) 0.0015(4)
O6 0.0271(6) 0.0377(7) 0.0236(6) -0.0087(5) -0.0058(5) 0.0103(5)
O7 0.0265(6) 0.0301(6) 0.0184(5) -0.0013(4) -0.0028(4) -0.0004(5)
O8 0.0302(6) 0.0235(6) 0.0410(7) -0.0042(5) 0.0036(5) -0.0050(5)
O9 0.0363(7) 0.0285(6) 0.0380(7) -0.0067(5) 0.0045(6) -0.0096(5)
O10 0.0260(6) 0.0378(7) 0.0190(6) -0.0035(5) -0.0016(4) -0.0034(5)
B4A 0.020(3) 0.0232(10) 0.0244(10) -0.0005(7) -0.0021(8) -0.0057(15)
O11A 0.0647(17) 0.0260(11) 0.0295(11) -0.0026(8) 0.0060(11) -0.0167(11)
O12A 0.0675(17) 0.0253(10) 0.0262(10) -0.0040(8) 0.0085(10) -0.0195(10)
C87A 0.046(2) 0.0298(16) 0.0454(18) 0.0016(13) 0.0047(17) -0.0131(15)
C88A 0.0457(18) 0.0229(14) 0.0398(17) -0.0034(12) 0.0054(14) -0.0116(13)
C89A 0.0306(15) 0.0372(16) 0.063(2) 0.0027(15) 0.0049(14) -0.0111(12)
C90A 0.082(3) 0.0321(15) 0.0308(15) 0.0071(12) -0.0030(15) -0.0221(16)
C91A 0.104(3) 0.0326(17) 0.0434(19) -0.0092(14) -0.015(2) -0.030(2)
C92A 0.0323(15) 0.0222(13) 0.071(2) -0.0024(13) 0.0029(14) 0.0014(11)
B4B 0.020(3) 0.0232(10) 0.0244(10) -0.0005(7) -0.0021(8) -0.0057(15)
O11B 0.038(2) 0.0188(18) 0.035(2) 0.0036(15) -0.0117(19) -0.0104(18)
O12B 0.056(3) 0.0199(19) 0.060(3) 0.0027(18) -0.041(2) -0.009(2)
C87B 0.085(4) 0.022(3) 0.034(3) 0.004(2) -0.012(3) -0.032(3)
C88B 0.093(5) 0.037(3) 0.067(4) 0.001(3) -0.019(4) -0.024(4)
C89B 0.086(6) 0.064(5) 0.070(5) -0.010(4) 0.037(5) -0.040(4)
C90B 0.092(6) 0.034(3) 0.079(5) 0.014(3) -0.036(4) -0.019(4)
C91B 0.091(6) 0.052(5) 0.062(5) 0.000(4) -0.022(5) -0.047(5)
C92B 0.110(7) 0.055(5) 0.089(6) -0.021(4) 0.039(5) -0.014(5)

loop_
_atom_type_symbol
_atom_type_description
_atom_type_scat_dispersion_real
_atom_type_scat_dispersion_imag
_atom_type_scat_source
C C 0.0033 0.0016 'International Tables Vol C Tables 4.2.6.8 and 6.1.1.4'
H H 0.0000 0.0000 'International Tables Vol C Tables 4.2.6.8 and 6.1.1.4'
B B 0.0013 0.0007 'International Tables Vol C Tables 4.2.6.8 and 6.1.1.4'
N N 0.0061 0.0033 'International Tables Vol C Tables 4.2.6.8 and 6.1.1.4'
O O 0.0106 0.0060 'International Tables Vol C Tables 4.2.6.8 and 6.1.1.4'

loop_
_geom_angle_atom_site_label_1
_geom_angle_atom_site_label_2
_geom_angle_atom_site_label_3
_geom_angle
_geom_angle_site_symmetry_1
_geom_angle_site_symmetry_3
_geom_angle_publ_flag
O2 B1 O3 113.10(14) . . ?
O2 B1 C4 124.12(15) . . ?
O3 B1 C4 122.68(14) . . ?
O5 B2 O6 113.22(15) . . ?
O5 B2 C27 124.62(15) . . ?
O6 B2 C27 122.12(15) . . ?
O9 B3 O8 112.75(15) . . ?
O9 B3 C50 124.18(15) . . ?
O8 B3 C50 123.06(15) . . ?
O1 C1 N1 122.94(14) . . ?
O1 C1 C2 121.90(14) . . ?
N1 C1 C2 115.15(13) . . ?
C1 C2 C3 113.29(13) . . ?
C1 C2 H2B 108.9 . . ?
C3 C2 H2B 108.9 . . ?
C1 C2 H2C 108.9 . . ?
C3 C2 H2C 108.9 . . ?
H2B C2 H2C 107.7 . . ?
C12 C3 C4 113.36(13) . . ?
C12 C3 C2 109.64(12) . . ?
C4 C3 C2 108.94(12) . . ?
C12 C3 H3B 108.3 . . ?
C4 C3 H3B 108.3 . . ?
C2 C3 H3B 108.3 . . ?
C3 C4 C5 112.93(13) . . ?
C3 C4 B1 114.25(13) . . ?
C5 C4 B1 107.65(13) . . ?
C3 C4 H4B 107.2 . . ?
C5 C4 H4B 107.2 . . ?
B1 C4 H4B 107.2 . . ?
C4 C5 H5A 109.5 . . ?
C4 C5 H5B 109.5 . . ?
H5A C5 H5B 109.5 . . ?
C4 C5 H5C 109.5 . . ?
H5A C5 H5C 109.5 . . ?
H5B C5 H5C 109.5 . . ?
C7 C6 C11 119.96(15) . . ?
C7 C6 N1 121.68(14) . . ?
C11 C6 N1 118.33(14) . . ?
C6 C7 C8 119.25(15) . . ?
C6 C7 H7 120.4 . . ?
C8 C7 H7 120.4 . . ?
C9 C8 C7 120.87(16) . . ?
C9 C8 H8 119.6 . . ?
C7 C8 H8 119.6 . . ?
C10 C9 C8 119.54(16) . . ?
C10 C9 H9 120.2 . . ?
C8 C9 H9 120.2 . . ?
C9 C10 C11 120.01(15) . . ?
C9 C10 H10 120.0 . . ?
C11 C10 H10 120.0 . . ?
C10 C11 C6 120.36(15) . . ?
C10 C11 H11 119.8 . . ?
C6 C11 H11 119.8 . . ?
C17 C12 C13 118.02(15) . . ?
C17 C12 C3 120.66(15) . . ?
C13 C12 C3 121.26(14) . . ?
C14 C13 C12 120.88(17) . . ?
C14 C13 H13 119.6 . . ?
C12 C13 H13 119.6 . . ?
C15 C14 C13 120.40(18) . . ?
C15 C14 H14 119.8 . . ?
C13 C14 H14 119.8 . . ?
C16 C15 C14 119.32(17) . . ?
C16 C15 H15 120.3 . . ?
C14 C15 H15 120.3 . . ?
C15 C16 C17 120.16(18) . . ?
C15 C16 H16 119.9 . . ?
C17 C16 H16 119.9 . . ?
C12 C17 C16 121.20(18) . . ?
C12 C17 H17 119.4 . . ?
C16 C17 H17 119.4 . . ?
O2 C18 C21 109.14(13) . . ?
O2 C18 C20 106.46(13) . . ?
C21 C18 C20 111.02(15) . . ?
O2 C18 C19 101.68(12) . . ?
C21 C18 C19 114.22(14) . . ?
C20 C18 C19 113.53(15) . . ?
O3 C19 C22 109.36(15) . . ?
O3 C19 C23 106.30(15) . . ?
C22 C19 C23 111.23(18) . . ?
O3 C19 C18 101.93(13) . . ?
C22 C19 C18 114.10(16) . . ?
C23 C19 C18 113.16(16) . . ?
C18 C20 H20A 109.5 . . ?
C18 C20 H20B 109.5 . . ?
H20A C20 H20B 109.5 . . ?
C18 C20 H20C 109.5 . . ?
H20A C20 H20C 109.5 . . ?
H20B C20 H20C 109.5 . . ?
C18 C21 H21A 109.5 . . ?
C18 C21 H21B 109.5 . . ?
H21A C21 H21B 109.5 . . ?
C18 C21 H21C 109.5 . . ?
H21A C21 H21C 109.5 . . ?
H21B C21 H21C 109.5 . . ?
C19 C22 H22A 109.5 . . ?
C19 C22 H22B 109.5 . . ?
H22A C22 H22B 109.5 . . ?
C19 C22 H22C 109.5 . . ?
H22A C22 H22C 109.5 . . ?
H22B C22 H22C 109.5 . . ?
C19 C23 H23A 109.5 . . ?
C19 C23 H23B 109.5 . . ?
H23A C23 H23B 109.5 . . ?
C19 C23 H23C 109.5 . . ?
H23A C23 H23C 109.5 . . ?
H23B C23 H23C 109.5 . . ?
O4 C24 N2 123.51(15) . . ?
O4 C24 C25 122.25(15) . . ?
N2 C24 C25 114.19(14) . . ?
C24 C25 C26 113.94(13) . . ?
C24 C25 H25A 108.8 . . ?
C26 C25 H25A 108.8 . . ?
C24 C25 H25B 108.8 . . ?
C26 C25 H25B 108.8 . . ?
H25A C25 H25B 107.7 . . ?
C35 C26 C25 111.28(13) . . ?
C35 C26 C27 111.45(13) . . ?
C25 C26 C27 110.12(13) . . ?
C35 C26 H26 108.0 . . ?
C25 C26 H26 108.0 . . ?
C27 C26 H26 108.0 . . ?
C28 C27 C26 112.16(13) . . ?
C28 C27 B2 108.45(13) . . ?
C26 C27 B2 113.88(13) . . ?
C28 C27 H27 107.3 . . ?
C26 C27 H27 107.3 . . ?
B2 C27 H27 107.3 . . ?
C27 C28 H28A 109.5 . . ?
C27 C28 H28B 109.5 . . ?
H28A C28 H28B 109.5 . . ?
C27 C28 H28C 109.5 . . ?
H28A C28 H28C 109.5 . . ?
H28B C28 H28C 109.5 . . ?
C34 C29 C30 119.91(16) . . ?
C34 C29 N2 118.00(15) . . ?
C30 C29 N2 122.09(16) . . ?
C29 C30 C31 119.20(19) . . ?
C29 C30 H30 120.4 . . ?
C31 C30 H30 120.4 . . ?
C32 C31 C30 120.79(19) . . ?
C32 C31 H31 119.6 . . ?
C30 C31 H31 119.6 . . ?
C31 C32 C33 119.60(18) . . ?
C31 C32 H32 120.2 . . ?
C33 C32 H32 120.2 . . ?
C32 C33 C34 120.33(19) . . ?
C32 C33 H33 119.8 . . ?
C34 C33 H33 119.8 . . ?
C33 C34 C29 120.16(18) . . ?
C33 C34 H34 119.9 . . ?
C29 C34 H34 119.9 . . ?
C36 C35 C40 118.80(15) . . ?
C36 C35 C26 120.53(15) . . ?
C40 C35 C26 120.65(15) . . ?
C35 C36 C37 120.39(17) . . ?
C35 C36 H36 119.8 . . ?
C37 C36 H36 119.8 . . ?
C38 C37 C36 120.25(18) . . ?
C38 C37 H37 119.9 . . ?
C36 C37 H37 119.9 . . ?
C39 C38 C37 119.82(17) . . ?
C39 C38 H38 120.1 . . ?
C37 C38 H38 120.1 . . ?
C38 C39 C40 120.19(18) . . ?
C38 C39 H39 119.9 . . ?
C40 C39 H39 119.9 . . ?
C39 C40 C35 120.54(18) . . ?
C39 C40 H40 119.7 . . ?
C35 C40 H40 119.7 . . ?
O5 C41 C43 106.59(14) . . ?
O5 C41 C44 108.39(15) . . ?
C43 C41 C44 110.22(18) . . ?
O5 C41 C42 101.39(13) . . ?
C43 C41 C42 114.11(18) . . ?
C44 C41 C42 115.26(14) . . ?
O6 C42 C45 108.62(15) . . ?
O6 C42 C46 106.93(15) . . ?
C45 C42 C46 110.02(16) . . ?
O6 C42 C41 102.02(13) . . ?
C45 C42 C41 115.67(17) . . ?
C46 C42 C41 112.85(14) . . ?
C41 C43 H43A 109.5 . . ?
C41 C43 H43B 109.5 . . ?
H43A C43 H43B 109.5 . . ?
C41 C43 H43C 109.5 . . ?
H43A C43 H43C 109.5 . . ?
H43B C43 H43C 109.5 . . ?
C41 C44 H44A 109.5 . . ?
C41 C44 H44B 109.5 . . ?
H44A C44 H44B 109.5 . . ?
C41 C44 H44C 109.5 . . ?
H44A C44 H44C 109.5 . . ?
H44B C44 H44C 109.5 . . ?
C42 C45 H45A 109.5 . . ?
C42 C45 H45B 109.5 . . ?
H45A C45 H45B 109.5 . . ?
C42 C45 H45C 109.5 . . ?
H45A C45 H45C 109.5 . . ?
H45B C45 H45C 109.5 . . ?
C42 C46 H46A 109.5 . . ?
C42 C46 H46B 109.5 . . ?
H46A C46 H46B 109.5 . . ?
C42 C46 H46C 109.5 . . ?
H46A C46 H46C 109.5 . . ?
H46B C46 H46C 109.5 . . ?
O7 C47 N3 123.54(15) . . ?
O7 C47 C48 121.86(15) . . ?
N3 C47 C48 114.51(14) . . ?
C47 C48 C49 113.66(13) . . ?
C47 C48 H48A 108.8 . . ?
C49 C48 H48A 108.8 . . ?
C47 C48 H48B 108.8 . . ?
C49 C48 H48B 108.8 . . ?
H48A C48 H48B 107.7 . . ?
C48 C49 C58 111.81(12) . . ?
C48 C49 C50 109.99(13) . . ?
C58 C49 C50 113.61(12) . . ?
C48 C49 H49 107.0 . . ?
C58 C49 H49 107.0 . . ?
C50 C49 H49 107.0 . . ?
C51 C50 C49 112.36(13) . . ?
C51 C50 B3 110.59(13) . . ?
C49 C50 B3 109.87(13) . . ?
C51 C50 H50 108.0 . . ?
C49 C50 H50 108.0 . . ?
B3 C50 H50 108.0 . . ?
C50 C51 H51A 109.5 . . ?
C50 C51 H51B 109.5 . . ?
H51A C51 H51B 109.5 . . ?
C50 C51 H51C 109.5 . . ?
H51A C51 H51C 109.5 . . ?
H51B C51 H51C 109.5 . . ?
C53 C52 C57 119.60(16) . . ?
C53 C52 N3 117.73(16) . . ?
C57 C52 N3 122.60(15) . . ?
C52 C53 C54 120.17(19) . . ?
C52 C53 H53 119.9 . . ?
C54 C53 H53 119.9 . . ?
C55 C54 C53 120.5(2) . . ?
C55 C54 H54 119.7 . . ?
C53 C54 H54 119.7 . . ?
C56 C55 C54 119.46(18) . . ?
C56 C55 H55 120.3 . . ?
C54 C55 H55 120.3 . . ?
C55 C56 C57 120.72(18) . . ?
C55 C56 H56 119.6 . . ?
C57 C56 H56 119.6 . . ?
C52 C57 C56 119.52(17) . . ?
C52 C57 H57 120.2 . . ?
C56 C57 H57 120.2 . . ?
C59 C58 C63 120.0 . . ?
C59 C58 C49 117.92(9) . . ?
C63 C58 C49 122.04(9) . . ?
C60 C59 C58 120.0 . . ?
C60 C59 H59 120.0 . . ?
C58 C59 H59 120.0 . . ?
C59 C60 C61 120.0 . . ?
C59 C60 H60 120.0 . . ?
C61 C60 H60 120.0 . . ?
C62 C61 C60 120.0 . . ?
C62 C61 H61 120.0 . . ?
C60 C61 H61 120.0 . . ?
C61 C62 C63 120.0 . . ?
C61 C62 H62 120.0 . . ?
C63 C62 H62 120.0 . . ?
C62 C63 C58 120.0 . . ?
C62 C63 H63 120.0 . . ?
C58 C63 H63 120.0 . . ?
O8 C64 C67 107.85(14) . . ?
O8 C64 C66 107.27(14) . . ?
C67 C64 C66 110.70(16) . . ?
O8 C64 C65 102.63(13) . . ?
C67 C64 C65 114.83(15) . . ?
C66 C64 C65 112.85(16) . . ?
O9 C65 C68 106.89(14) . . ?
O9 C65 C69 108.33(15) . . ?
C68 C65 C69 111.56(16) . . ?
O9 C65 C64 102.36(13) . . ?
C68 C65 C64 112.50(16) . . ?
C69 C65 C64 114.44(16) . . ?
C64 C66 H66A 109.5 . . ?
C64 C66 H66B 109.5 . . ?
H66A C66 H66B 109.5 . . ?
C64 C66 H66C 109.5 . . ?
H66A C66 H66C 109.5 . . ?
H66B C66 H66C 109.5 . . ?
C64 C67 H67A 109.5 . . ?
C64 C67 H67B 109.5 . . ?
H67A C67 H67B 109.5 . . ?
C64 C67 H67C 109.5 . . ?
H67A C67 H67C 109.5 . . ?
H67B C67 H67C 109.5 . . ?
C65 C68 H68A 109.5 . . ?
C65 C68 H68B 109.5 . . ?
H68A C68 H68B 109.5 . . ?
C65 C68 H68C 109.5 . . ?
H68A C68 H68C 109.5 . . ?
H68B C68 H68C 109.5 . . ?
C65 C69 H69A 109.5 . . ?
C65 C69 H69B 109.5 . . ?
H69A C69 H69B 109.5 . . ?
C65 C69 H69C 109.5 . . ?
H69A C69 H69C 109.5 . . ?
H69B C69 H69C 109.5 . . ?
O10 C70 N4 124.28(15) . . ?
O10 C70 C71 121.48(14) . . ?
N4 C70 C71 114.18(13) . . ?
C70 C71 C72 113.98(13) . . ?
C70 C71 H71A 108.8 . . ?
C72 C71 H71A 108.8 . . ?
C70 C71 H71B 108.8 . . ?
C72 C71 H71B 108.8 . . ?
H71A C71 H71B 107.7 . . ?
C81 C72 C71 112.45(13) . . ?
C81 C72 C73 111.47(12) . . ?
C71 C72 C73 109.42(12) . . ?
C81 C72 H72 107.8 . . ?
C71 C72 H72 107.8 . . ?
C73 C72 H72 107.8 . . ?
C74 C73 C72 112.34(13) . . ?
C74 C73 B4B 107(2) . . ?
C72 C73 B4B 114(3) . . ?
C74 C73 B4A 109.6(10) . . ?
C72 C73 B4A 111.9(12) . . ?
C74 C73 H73 107.6 . . ?
C72 C73 H73 107.6 . . ?
B4A C73 H73 107.6 . . ?
C73 C74 H74A 109.5 . . ?
C73 C74 H74B 109.5 . . ?
H74A C74 H74B 109.5 . . ?
C73 C74 H74C 109.5 . . ?
H74A C74 H74C 109.5 . . ?
H74B C74 H74C 109.5 . . ?
C76 C75 C80 119.40(15) . . ?
C76 C75 N4 116.39(14) . . ?
C80 C75 N4 124.17(15) . . ?
C77 C76 C75 120.43(16) . . ?
C77 C76 H76 119.8 . . ?
C75 C76 H76 119.8 . . ?
C76 C77 C78 120.70(16) . . ?
C76 C77 H77 119.7 . . ?
C78 C77 H77 119.7 . . ?
C79 C78 C77 118.83(16) . . ?
C79 C78 H78 120.6 . . ?
C77 C78 H78 120.6 . . ?
C78 C79 C80 121.12(16) . . ?
C78 C79 H79 119.4 . . ?
C80 C79 H79 119.4 . . ?
C79 C80 C75 119.51(15) . . ?
C79 C80 H80 120.2 . . ?
C75 C80 H80 120.2 . . ?
C86 C81 C82 117.83(15) . . ?
C86 C81 C72 122.63(14) . . ?
C82 C81 C72 119.45(14) . . ?
C83 C82 C81 121.13(16) . . ?
C83 C82 H82 119.4 . . ?
C81 C82 H82 119.4 . . ?
C84 C83 C82 120.57(17) . . ?
C84 C83 H83 119.7 . . ?
C82 C83 H83 119.7 . . ?
C83 C84 C85 119.13(16) . . ?
C83 C84 H84 120.4 . . ?
C85 C84 H84 120.4 . . ?
C84 C85 C86 120.45(16) . . ?
C84 C85 H85 119.8 . . ?
C86 C85 H85 119.8 . . ?
C85 C86 C81 120.87(15) . . ?
C85 C86 H86 119.6 . . ?
C81 C86 H86 119.6 . . ?
C1 N1 C6 124.61(13) . . ?
C1 N1 H1A 111.4(12) . . ?
C6 N1 H1A 124.0(12) . . ?
C24 N2 C29 126.52(14) . . ?
C24 N2 H2A 112.5(14) . . ?
C29 N2 H2A 120.7(14) . . ?
C47 N3 C52 126.53(14) . . ?
C47 N3 H3A 111.5(13) . . ?
C52 N3 H3A 121.9(13) . . ?
C70 N4 C75 129.12(14) . . ?
C70 N4 H4A 111.3(12) . . ?
C75 N4 H4A 119.2(12) . . ?
B1 O2 C18 106.95(12) . . ?
B1 O3 C19 106.30(13) . . ?
B2 O5 C41 107.05(13) . . ?
B2 O6 C42 106.72(13) . . ?
B3 O8 C64 107.53(13) . . ?
B3 O9 C65 108.31(14) . . ?
O12A B4A O11A 112.5(3) . . ?
O12A B4A C73 125.6(11) . . ?
O11A B4A C73 121.8(12) . . ?
B4A O11A C87A 108.0(3) . . ?
B4A O12A C88A 107.5(4) . . ?
O11A C87A C89A 106.6(3) . . ?
O11A C87A C90A 106.6(3) . . ?
C89A C87A C90A 111.1(3) . . ?
O11A C87A C88A 101.7(2) . . ?
C89A C87A C88A 115.9(3) . . ?
C90A C87A C88A 113.8(3) . . ?
O12A C88A C92A 108.8(2) . . ?
O12A C88A C91A 106.9(3) . . ?
C92A C88A C91A 112.3(3) . . ?
O12A C88A C87A 101.7(2) . . ?
C92A C88A C87A 113.5(3) . . ?
C91A C88A C87A 112.7(3) . . ?
C87A C89A H89A 109.5 . . ?
C87A C89A H89B 109.5 . . ?
H89A C89A H89B 109.5 . . ?
C87A C89A H89C 109.5 . . ?
H89A C89A H89C 109.5 . . ?
H89B C89A H89C 109.5 . . ?
C87A C90A H90A 109.5 . . ?
C87A C90A H90B 109.5 . . ?
H90A C90A H90B 109.5 . . ?
C87A C90A H90C 109.5 . . ?
H90A C90A H90C 109.5 . . ?
H90B C90A H90C 109.5 . . ?
C88A C91A H91A 109.5 . . ?
C88A C91A H91B 109.5 . . ?
H91A C91A H91B 109.5 . . ?
C88A C91A H91C 109.5 . . ?
H91A C91A H91C 109.5 . . ?
H91B C91A H91C 109.5 . . ?
C88A C92A H92A 109.5 . . ?
C88A C92A H92B 109.5 . . ?
H92A C92A H92B 109.5 . . ?
C88A C92A H92C 109.5 . . ?
H92A C92A H92C 109.5 . . ?
H92B C92A H92C 109.5 . . ?
O12B B4B O11B 112.7(6) . . ?
O12B B4B C73 123.5(13) . . ?
O11B B4B C73 123.7(13) . . ?
B4B O11B C87B 105.3(9) . . ?
B4B O12B C88B 106.4(13) . . ?
O11B C87B C90B 107.4(5) . . ?
O11B C87B C88B 102.7(5) . . ?
C90B C87B C88B 118.6(6) . . ?
O11B C87B C89B 110.6(5) . . ?
C90B C87B C89B 108.5(6) . . ?
C88B C87B C89B 108.8(6) . . ?
O12B C88B C91B 104.7(6) . . ?
O12B C88B C87B 99.0(5) . . ?
C91B C88B C87B 117.0(6) . . ?
O12B C88B C92B 117.0(7) . . ?
C91B C88B C92B 110.2(7) . . ?
C87B C88B C92B 109.0(7) . . ?
C87B C89B H89D 109.5 . . ?
C87B C89B H89E 109.5 . . ?
H89D C89B H89E 109.5 . . ?
C87B C89B H89F 109.5 . . ?
H89D C89B H89F 109.5 . . ?
H89E C89B H89F 109.5 . . ?
C87B C90B H90D 109.5 . . ?
C87B C90B H90E 109.5 . . ?
H90D C90B H90E 109.5 . . ?
C87B C90B H90F 109.5 . . ?
H90D C90B H90F 109.5 . . ?
H90E C90B H90F 109.5 . . ?
C88B C91B H91D 109.5 . . ?
C88B C91B H91E 109.5 . . ?
H91D C91B H91E 109.5 . . ?
C88B C91B H91F 109.5 . . ?
H91D C91B H91F 109.5 . . ?
H91E C91B H91F 109.5 . . ?
C88B C92B H92D 109.5 . . ?
C88B C92B H92E 109.5 . . ?
H92D C92B H92E 109.5 . . ?
C88B C92B H92F 109.5 . . ?
H92D C92B H92F 109.5 . . ?
H92E C92B H92F 109.5 . . ?

loop_
_geom_bond_atom_site_label_1
_geom_bond_atom_site_label_2
_geom_bond_distance
_geom_bond_site_symmetry_2
_geom_bond_publ_flag
B1 O2 1.367(2) . ?
B1 O3 1.374(2) . ?
B1 C4 1.575(2) . ?
B2 O5 1.367(2) . ?
B2 O6 1.370(2) . ?
B2 C27 1.571(2) . ?
B3 O9 1.360(2) . ?
B3 O8 1.369(2) . ?
B3 C50 1.584(2) . ?
C1 O1 1.2375(19) . ?
C1 N1 1.354(2) . ?
C1 C2 1.506(2) . ?
C2 C3 1.543(2) . ?
C2 H2B 0.9900 . ?
C2 H2C 0.9900 . ?
C3 C12 1.524(2) . ?
C3 C4 1.538(2) . ?
C3 H3B 1.0000 . ?
C4 C5 1.539(2) . ?
C4 H4B 1.0000 . ?
C5 H5A 0.9800 . ?
C5 H5B 0.9800 . ?
C5 H5C 0.9800 . ?
C6 C7 1.388(2) . ?
C6 C11 1.389(2) . ?
C6 N1 1.423(2) . ?
C7 C8 1.391(2) . ?
C7 H7 0.9500 . ?
C8 C9 1.386(3) . ?
C8 H8 0.9500 . ?
C9 C10 1.385(3) . ?
C9 H9 0.9500 . ?
C10 C11 1.386(2) . ?
C10 H10 0.9500 . ?
C11 H11 0.9500 . ?
C12 C17 1.385(2) . ?
C12 C13 1.391(2) . ?
C13 C14 1.389(2) . ?
C13 H13 0.9500 . ?
C14 C15 1.382(3) . ?
C14 H14 0.9500 . ?
C15 C16 1.379(3) . ?
C15 H15 0.9500 . ?
C16 C17 1.391(3) . ?
C16 H16 0.9500 . ?
C17 H17 0.9500 . ?
C18 O2 1.4686(19) . ?
C18 C21 1.515(2) . ?
C18 C20 1.527(2) . ?
C18 C19 1.553(2) . ?
C19 O3 1.470(2) . ?
C19 C22 1.519(3) . ?
C19 C23 1.523(3) . ?
C20 H20A 0.9800 . ?
C20 H20B 0.9800 . ?
C20 H20C 0.9800 . ?
C21 H21A 0.9800 . ?
C21 H21B 0.9800 . ?
C21 H21C 0.9800 . ?
C22 H22A 0.9800 . ?
C22 H22B 0.9800 . ?
C22 H22C 0.9800 . ?
C23 H23A 0.9800 . ?
C23 H23B 0.9800 . ?
C23 H23C 0.9800 . ?
C24 O4 1.229(2) . ?
C24 N2 1.358(2) . ?
C24 C25 1.514(2) . ?
C25 C26 1.537(2) . ?
C25 H25A 0.9900 . ?
C25 H25B 0.9900 . ?
C26 C35 1.520(2) . ?
C26 C27 1.544(2) . ?
C26 H26 1.0000 . ?
C27 C28 1.541(2) . ?
C27 H27 1.0000 . ?
C28 H28A 0.9800 . ?
C28 H28B 0.9800 . ?
C28 H28C 0.9800 . ?
C29 C34 1.388(3) . ?
C29 C30 1.393(3) . ?
C29 N2 1.424(2) . ?
C30 C31 1.395(3) . ?
C30 H30 0.9500 . ?
C31 C32 1.382(3) . ?
C31 H31 0.9500 . ?
C32 C33 1.383(3) . ?
C32 H32 0.9500 . ?
C33 C34 1.387(3) . ?
C33 H33 0.9500 . ?
C34 H34 0.9500 . ?
C35 C36 1.390(2) . ?
C35 C40 1.396(2) . ?
C36 C37 1.395(3) . ?
C36 H36 0.9500 . ?
C37 C38 1.382(3) . ?
C37 H37 0.9500 . ?
C38 C39 1.382(3) . ?
C38 H38 0.9500 . ?
C39 C40 1.391(3) . ?
C39 H39 0.9500 . ?
C40 H40 0.9500 . ?
C41 O5 1.4672(19) . ?
C41 C43 1.513(3) . ?
C41 C44 1.517(3) . ?
C41 C42 1.564(3) . ?
C42 O6 1.465(2) . ?
C42 C45 1.515(2) . ?
C42 C46 1.518(3) . ?
C43 H43A 0.9800 . ?
C43 H43B 0.9800 . ?
C43 H43C 0.9800 . ?
C44 H44A 0.9800 . ?
C44 H44B 0.9800 . ?
C44 H44C 0.9800 . ?
C45 H45A 0.9800 . ?
C45 H45B 0.9800 . ?
C45 H45C 0.9800 . ?
C46 H46A 0.9800 . ?
C46 H46B 0.9800 . ?
C46 H46C 0.9800 . ?
C47 O7 1.2333(19) . ?
C47 N3 1.356(2) . ?
C47 C48 1.509(2) . ?
C48 C49 1.530(2) . ?
C48 H48A 0.9900 . ?
C48 H48B 0.9900 . ?
C49 C58 1.5408(17) . ?
C49 C50 1.561(2) . ?
C49 H49 1.0000 . ?
C50 C51 1.530(2) . ?
C50 H50 1.0000 . ?
C51 H51A 0.9800 . ?
C51 H51B 0.9800 . ?
C51 H51C 0.9800 . ?
C52 C53 1.379(3) . ?
C52 C57 1.389(2) . ?
C52 N3 1.422(2) . ?
C53 C54 1.387(3) . ?
C53 H53 0.9500 . ?
C54 C55 1.379(3) . ?
C54 H54 0.9500 . ?
C55 C56 1.372(3) . ?
C55 H55 0.9500 . ?
C56 C57 1.395(2) . ?
C56 H56 0.9500 . ?
C57 H57 0.9500 . ?
C58 C59 1.3900 . ?
C58 C63 1.3900 . ?
C59 C60 1.3900 . ?
C59 H59 0.9500 . ?
C60 C61 1.3900 . ?
C60 H60 0.9500 . ?
C61 C62 1.3900 . ?
C61 H61 0.9500 . ?
C62 C63 1.3900 . ?
C62 H62 0.9500 . ?
C63 H63 0.9500 . ?
C64 O8 1.467(2) . ?
C64 C67 1.523(3) . ?
C64 C66 1.540(3) . ?
C64 C65 1.554(3) . ?
C65 O9 1.466(2) . ?
C65 C68 1.524(2) . ?
C65 C69 1.531(3) . ?
C66 H66A 0.9800 . ?
C66 H66B 0.9800 . ?
C66 H66C 0.9800 . ?
C67 H67A 0.9800 . ?
C67 H67B 0.9800 . ?
C67 H67C 0.9800 . ?
C68 H68A 0.9800 . ?
C68 H68B 0.9800 . ?
C68 H68C 0.9800 . ?
C69 H69A 0.9800 . ?
C69 H69B 0.9800 . ?
C69 H69C 0.9800 . ?
C70 O10 1.2347(19) . ?
C70 N4 1.358(2) . ?
C70 C71 1.512(2) . ?
C71 C72 1.533(2) . ?
C71 H71A 0.9900 . ?
C71 H71B 0.9900 . ?
C72 C81 1.520(2) . ?
C72 C73 1.554(2) . ?
C72 H72 1.0000 . ?
C73 C74 1.535(2) . ?
C73 B4B 1.562(8) . ?
C73 B4A 1.586(4) . ?
C73 H73 1.0000 . ?
C74 H74A 0.9800 . ?
C74 H74B 0.9800 . ?
C74 H74C 0.9800 . ?
C75 C76 1.395(2) . ?
C75 C80 1.395(2) . ?
C75 N4 1.416(2) . ?
C76 C77 1.381(2) . ?
C76 H76 0.9500 . ?
C77 C78 1.390(3) . ?
C77 H77 0.9500 . ?
C78 C79 1.389(2) . ?
C78 H78 0.9500 . ?
C79 C80 1.392(2) . ?
C79 H79 0.9500 . ?
C80 H80 0.9500 . ?
C81 C86 1.394(2) . ?
C81 C82 1.397(2) . ?
C82 C83 1.385(2) . ?
C82 H82 0.9500 . ?
C83 C84 1.383(3) . ?
C83 H83 0.9500 . ?
C84 C85 1.385(3) . ?
C84 H84 0.9500 . ?
C85 C86 1.393(2) . ?
C85 H85 0.9500 . ?
C86 H86 0.9500 . ?
N1 H1A 0.92(2) . ?
N2 H2A 0.93(2) . ?
N3 H3A 0.93(2) . ?
N4 H4A 0.94(2) . ?
B4A O12A 1.354(15) . ?
B4A O11A 1.354(16) . ?
O11A C87A 1.467(4) . ?
O12A C88A 1.480(4) . ?
C87A C89A 1.531(5) . ?
C87A C90A 1.537(4) . ?
C87A C88A 1.539(4) . ?
C88A C92A 1.507(5) . ?
C88A C91A 1.533(5) . ?
C89A H89A 0.9800 . ?
C89A H89B 0.9800 . ?
C89A H89C 0.9800 . ?
C90A H90A 0.9800 . ?
C90A H90B 0.9800 . ?
C90A H90C 0.9800 . ?
C91A H91A 0.9800 . ?
C91A H91B 0.9800 . ?
C91A H91C 0.9800 . ?
C92A H92A 0.9800 . ?
C92A H92B 0.9800 . ?
C92A H92C 0.9800 . ?
B4B O12B 1.361(18) . ?
B4B O11B 1.363(17) . ?
O11B C87B 1.475(6) . ?
O12B C88B 1.478(7) . ?
C87B C90B 1.526(5) . ?
C87B C88B 1.531(7) . ?
C87B C89B 1.545(5) . ?
C88B C91B 1.517(8) . ?
C88B C92B 1.534(9) . ?
C89B H89D 0.9800 . ?
C89B H89E 0.9800 . ?
C89B H89F 0.9800 . ?
C90B H90D 0.9800 . ?
C90B H90E 0.9800 . ?
C90B H90F 0.9800 . ?
C91B H91D 0.9800 . ?
C91B H91E 0.9800 . ?
C91B H91F 0.9800 . ?
C92B H92D 0.9800 . ?
C92B H92E 0.9800 . ?
C92B H92F 0.9800 . ?

loop_
_geom_torsion_atom_site_label_1
_geom_torsion_atom_site_label_2
_geom_torsion_atom_site_label_3
_geom_torsion_atom_site_label_4
_geom_torsion
_geom_torsion_site_symmetry_1
_geom_torsion_site_symmetry_2
_geom_torsion_site_symmetry_3
_geom_torsion_site_symmetry_4
_geom_torsion_publ_flag
O1 C1 C2 C3 65.57(19) . . . . ?
N1 C1 C2 C3 -115.66(15) . . . . ?
C1 C2 C3 C12 51.07(17) . . . . ?
C1 C2 C3 C4 175.64(13) . . . . ?
C12 C3 C4 C5 -56.61(18) . . . . ?
C2 C3 C4 C5 -178.97(13) . . . . ?
C12 C3 C4 B1 179.91(13) . . . . ?
C2 C3 C4 B1 57.55(17) . . . . ?
O2 B1 C4 C3 28.7(2) . . . . ?
O3 B1 C4 C3 -155.04(15) . . . . ?
O2 B1 C4 C5 -97.57(18) . . . . ?
O3 B1 C4 C5 78.7(2) . . . . ?
C11 C6 C7 C8 -0.2(2) . . . . ?
N1 C6 C7 C8 -178.29(16) . . . . ?
C6 C7 C8 C9 0.4(3) . . . . ?
C7 C8 C9 C10 0.1(3) . . . . ?
C8 C9 C10 C11 -0.9(3) . . . . ?
C9 C10 C11 C6 1.1(2) . . . . ?
C7 C6 C11 C10 -0.5(2) . . . . ?
N1 C6 C11 C10 177.59(14) . . . . ?
C4 C3 C12 C17 127.43(17) . . . . ?
C2 C3 C12 C17 -110.60(17) . . . . ?
C4 C3 C12 C13 -55.31(19) . . . . ?
C2 C3 C12 C13 66.66(19) . . . . ?
C17 C12 C13 C14 0.7(3) . . . . ?
C3 C12 C13 C14 -176.65(15) . . . . ?
C12 C13 C14 C15 -1.5(3) . . . . ?
C13 C14 C15 C16 1.0(3) . . . . ?
C14 C15 C16 C17 0.3(3) . . . . ?
C13 C12 C17 C16 0.6(3) . . . . ?
C3 C12 C17 C16 177.96(17) . . . . ?
C15 C16 C17 C12 -1.1(3) . . . . ?
O2 C18 C19 O3 30.93(16) . . . . ?
C21 C18 C19 O3 148.32(15) . . . . ?
C20 C18 C19 O3 -83.00(17) . . . . ?
O2 C18 C19 C22 148.68(16) . . . . ?
C21 C18 C19 C22 -93.9(2) . . . . ?
C20 C18 C19 C22 34.8(2) . . . . ?
O2 C18 C19 C23 -82.80(16) . . . . ?
C21 C18 C19 C23 34.6(2) . . . . ?
C20 C18 C19 C23 163.27(15) . . . . ?
O4 C24 C25 C26 -53.5(2) . . . . ?
N2 C24 C25 C26 129.17(15) . . . . ?
C24 C25 C26 C35 -55.05(18) . . . . ?
C24 C25 C26 C27 -179.14(13) . . . . ?
C35 C26 C27 C28 56.66(18) . . . . ?
C25 C26 C27 C28 -179.34(13) . . . . ?
C35 C26 C27 B2 -179.69(13) . . . . ?
C25 C26 C27 B2 -55.70(17) . . . . ?
O5 B2 C27 C28 104.22(18) . . . . ?
O6 B2 C27 C28 -73.2(2) . . . . ?
O5 B2 C27 C26 -21.4(2) . . . . ?
O6 B2 C27 C26 161.18(15) . . . . ?
C34 C29 C30 C31 0.2(3) . . . . ?
N2 C29 C30 C31 179.09(18) . . . . ?
C29 C30 C31 C32 -0.8(3) . . . . ?
C30 C31 C32 C33 0.7(3) . . . . ?
C31 C32 C33 C34 0.0(3) . . . . ?
C32 C33 C34 C29 -0.6(3) . . . . ?
C30 C29 C34 C33 0.5(3) . . . . ?
N2 C29 C34 C33 -178.47(16) . . . . ?
C25 C26 C35 C36 125.41(16) . . . . ?
C27 C26 C35 C36 -111.25(17) . . . . ?
C25 C26 C35 C40 -55.9(2) . . . . ?
C27 C26 C35 C40 67.4(2) . . . . ?
C40 C35 C36 C37 -0.1(3) . . . . ?
C26 C35 C36 C37 178.55(16) . . . . ?
C35 C36 C37 C38 0.1(3) . . . . ?
C36 C37 C38 C39 -0.2(3) . . . . ?
C37 C38 C39 C40 0.2(3) . . . . ?
C38 C39 C40 C35 -0.2(3) . . . . ?
C36 C35 C40 C39 0.1(3) . . . . ?
C26 C35 C40 C39 -178.53(16) . . . . ?
O5 C41 C42 O6 -30.21(15) . . . . ?
C43 C41 C42 O6 83.94(17) . . . . ?
C44 C41 C42 O6 -147.02(15) . . . . ?
O5 C41 C42 C45 -147.89(15) . . . . ?
C43 C41 C42 C45 -33.7(2) . . . . ?
C44 C41 C42 C45 95.30(19) . . . . ?
O5 C41 C42 C46 84.17(16) . . . . ?
C43 C41 C42 C46 -161.67(16) . . . . ?
C44 C41 C42 C46 -32.6(2) . . . . ?
O7 C47 C48 C49 -43.3(2) . . . . ?
N3 C47 C48 C49 139.89(15) . . . . ?
C47 C48 C49 C58 -61.88(17) . . . . ?
C47 C48 C49 C50 170.91(13) . . . . ?
C48 C49 C50 C51 172.71(14) . . . . ?
C58 C49 C50 C51 46.52(17) . . . . ?
C48 C49 C50 B3 -63.72(17) . . . . ?
C58 C49 C50 B3 170.09(12) . . . . ?
O9 B3 C50 C51 -158.58(16) . . . . ?
O8 B3 C50 C51 20.5(2) . . . . ?
O9 B3 C50 C49 76.8(2) . . . . ?
O8 B3 C50 C49 -104.14(18) . . . . ?
C57 C52 C53 C54 0.5(3) . . . . ?
N3 C52 C53 C54 177.6(2) . . . . ?
C52 C53 C54 C55 -0.4(4) . . . . ?
C53 C54 C55 C56 -0.1(4) . . . . ?
C54 C55 C56 C57 0.4(3) . . . . ?
C53 C52 C57 C56 -0.2(3) . . . . ?
N3 C52 C57 C56 -177.07(15) . . . . ?
C55 C56 C57 C52 -0.3(3) . . . . ?
C48 C49 C58 C59 135.71(11) . . . . ?
C50 C49 C58 C59 -99.06(13) . . . . ?
C48 C49 C58 C63 -42.00(15) . . . . ?
C50 C49 C58 C63 83.23(14) . . . . ?
C63 C58 C59 C60 0.0 . . . . ?
C49 C58 C59 C60 -177.76(11) . . . . ?
C58 C59 C60 C61 0.0 . . . . ?
C59 C60 C61 C62 0.0 . . . . ?
C60 C61 C62 C63 0.0 . . . . ?
C61 C62 C63 C58 0.0 . . . . ?
C59 C58 C63 C62 0.0 . . . . ?
C49 C58 C63 C62 177.66(12) . . . . ?
O8 C64 C65 O9 -24.65(16) . . . . ?
C67 C64 C65 O9 -141.39(15) . . . . ?
C66 C64 C65 O9 90.48(17) . . . . ?
O8 C64 C65 C68 89.72(16) . . . . ?
C67 C64 C65 C68 -27.0(2) . . . . ?
C66 C64 C65 C68 -155.16(15) . . . . ?
O8 C64 C65 C69 -141.59(15) . . . . ?
C67 C64 C65 C69 101.67(19) . . . . ?
C66 C64 C65 C69 -26.5(2) . . . . ?
O10 C70 C71 C72 -49.6(2) . . . . ?
N4 C70 C71 C72 133.03(14) . . . . ?
C70 C71 C72 C81 -60.11(18) . . . . ?
C70 C71 C72 C73 175.44(13) . . . . ?
C81 C72 C73 C74 58.32(17) . . . . ?
C71 C72 C73 C74 -176.67(13) . . . . ?
C81 C72 C73 B4B 179.5(9) . . . . ?
C71 C72 C73 B4B -55.5(9) . . . . ?
C81 C72 C73 B4A -177.8(4) . . . . ?
C71 C72 C73 B4A -52.8(4) . . . . ?
C80 C75 C76 C77 -0.9(2) . . . . ?
N4 C75 C76 C77 176.83(15) . . . . ?
C75 C76 C77 C78 0.1(3) . . . . ?
C76 C77 C78 C79 0.6(3) . . . . ?
C77 C78 C79 C80 -0.4(3) . . . . ?
C78 C79 C80 C75 -0.5(3) . . . . ?
C76 C75 C80 C79 1.1(2) . . . . ?
N4 C75 C80 C79 -176.44(15) . . . . ?
C71 C72 C81 C86 -41.4(2) . . . . ?
C73 C72 C81 C86 81.87(18) . . . . ?
C71 C72 C81 C82 142.07(15) . . . . ?
C73 C72 C81 C82 -94.63(17) . . . . ?
C86 C81 C82 C83 -1.2(3) . . . . ?
C72 C81 C82 C83 175.50(16) . . . . ?
C81 C82 C83 C84 1.4(3) . . . . ?
C82 C83 C84 C85 -0.3(3) . . . . ?
C83 C84 C85 C86 -0.9(3) . . . . ?
C84 C85 C86 C81 1.2(3) . . . . ?
C82 C81 C86 C85 -0.1(2) . . . . ?
C72 C81 C86 C85 -176.64(15) . . . . ?
O1 C1 N1 C6 1.8(2) . . . . ?
C2 C1 N1 C6 -176.96(13) . . . . ?
C7 C6 N1 C1 -51.1(2) . . . . ?
C11 C6 N1 C1 130.78(16) . . . . ?
O4 C24 N2 C29 -5.1(3) . . . . ?
C25 C24 N2 C29 172.22(15) . . . . ?
C34 C29 N2 C24 -145.72(17) . . . . ?
C30 C29 N2 C24 35.4(3) . . . . ?
O7 C47 N3 C52 -3.0(3) . . . . ?
C48 C47 N3 C52 173.71(15) . . . . ?
C53 C52 N3 C47 150.31(19) . . . . ?
C57 C52 N3 C47 -32.7(3) . . . . ?
O10 C70 N4 C75 -5.8(3) . . . . ?
C71 C70 N4 C75 171.47(14) . . . . ?
C76 C75 N4 C70 179.52(15) . . . . ?
C80 C75 N4 C70 -2.9(3) . . . . ?
O3 B1 O2 C18 9.61(18) . . . . ?
C4 B1 O2 C18 -173.83(15) . . . . ?
C21 C18 O2 B1 -146.19(14) . . . . ?
C20 C18 O2 B1 93.91(16) . . . . ?
C19 C18 O2 B1 -25.18(16) . . . . ?
O2 B1 O3 C19 11.70(19) . . . . ?
C4 B1 O3 C19 -164.91(15) . . . . ?
C22 C19 O3 B1 -147.48(17) . . . . ?
C23 C19 O3 B1 92.35(17) . . . . ?
C18 C19 O3 B1 -26.37(17) . . . . ?
O6 B2 O5 C41 -11.05(19) . . . . ?
C27 B2 O5 C41 171.33(15) . . . . ?
C43 C41 O5 B2 -94.21(19) . . . . ?
C44 C41 O5 B2 147.17(15) . . . . ?
C42 C41 O5 B2 25.45(16) . . . . ?
O5 B2 O6 C42 -9.99(19) . . . . ?
C27 B2 O6 C42 167.70(15) . . . . ?
C45 C42 O6 B2 147.57(17) . . . . ?
C46 C42 O6 B2 -93.73(16) . . . . ?
C41 C42 O6 B2 24.95(17) . . . . ?
O9 B3 O8 C64 -10.56(19) . . . . ?
C50 B3 O8 C64 170.30(15) . . . . ?
C67 C64 O8 B3 143.47(15) . . . . ?
C66 C64 O8 B3 -97.26(17) . . . . ?
C65 C64 O8 B3 21.85(17) . . . . ?
O8 B3 O9 C65 -6.7(2) . . . . ?
C50 B3 O9 C65 172.47(15) . . . . ?
C68 C65 O9 B3 -98.79(17) . . . . ?
C69 C65 O9 B3 140.87(16) . . . . ?
C64 C65 O9 B3 19.63(18) . . . . ?
C74 C73 B4A O12A 81(3) . . . . ?
C72 C73 B4A O12A -44(2) . . . . ?
C74 C73 B4A O11A -95.5(17) . . . . ?
C72 C73 B4A O11A 139.2(19) . . . . ?
O12A B4A O11A C87A -10(2) . . . . ?
C73 B4A O11A C87A 166.9(15) . . . . ?
O11A B4A O12A C88A -10(2) . . . . ?
C73 B4A O12A C88A 173.5(18) . . . . ?
B4A O11A C87A C89A -97.5(14) . . . . ?
B4A O11A C87A C90A 143.8(13) . . . . ?
B4A O11A C87A C88A 24.3(13) . . . . ?
B4A O12A C88A C92A -96.3(14) . . . . ?
B4A O12A C88A C91A 142.2(13) . . . . ?
B4A O12A C88A C87A 23.8(14) . . . . ?
O11A C87A C88A O12A -28.3(3) . . . . ?
C89A C87A C88A O12A 86.8(3) . . . . ?
C90A C87A C88A O12A -142.5(3) . . . . ?
O11A C87A C88A C92A 88.4(3) . . . . ?
C89A C87A C88A C92A -156.5(3) . . . . ?
C90A C87A C88A C92A -25.8(4) . . . . ?
O11A C87A C88A C91A -142.4(3) . . . . ?
C89A C87A C88A C91A -27.3(4) . . . . ?
C90A C87A C88A C91A 103.3(4) . . . . ?
C74 C73 B4B O12B 34(6) . . . . ?
C72 C73 B4B O12B -90(5) . . . . ?
C74 C73 B4B O11B -145(5) . . . . ?
C72 C73 B4B O11B 90(5) . . . . ?
O12B B4B O11B C87B -6(5) . . . . ?
C73 B4B O11B C87B 173(4) . . . . ?
O11B B4B O12B C88B -18(5) . . . . ?
C73 B4B O12B C88B 162(4) . . . . ?
B4B O11B C87B C90B 153(3) . . . . ?
B4B O11B C87B C88B 27(3) . . . . ?
B4B O11B C87B C89B -89(3) . . . . ?
B4B O12B C88B C91B 154(3) . . . . ?
B4B O12B C88B C87B 33(3) . . . . ?
B4B O12B C88B C92B -84(3) . . . . ?
O11B C87B C88B O12B -35.7(6) . . . . ?
C90B C87B C88B O12B -153.8(6) . . . . ?
C89B C87B C88B O12B 81.6(6) . . . . ?
O11B C87B C88B C91B -147.3(7) . . . . ?
C90B C87B C88B C91B 94.6(8) . . . . ?
C89B C87B C88B C91B -30.0(8) . . . . ?
O11B C87B C88B C92B 87.0(6) . . . . ?
C90B C87B C88B C92B -31.1(8) . . . . ?
C89B C87B C88B C92B -155.7(6) . . . . ?
